data_7209980
loop_
_publ_author_name
'W\;ec\/lawik, Magdalena'
'G\;agor, Anna'
'Piecha, Anna'
'Jakubas, Ryszard'
'Medycki, Wojciech'

_publ_section_title
;
 Synthesis, crystal structure and phase transitions of a series of
 imidazolium iodides
;
_journal_issue 28
_journal_name_full CrystEngComm
_journal_page_first 5633
_journal_paper_doi 10.1039/c3ce40559a
_journal_volume 15
_journal_year 2013
_chemical_formula_sum 'C6 H10 I4 N4'
_chemical_formula_weight 645.78
_chemical_name_systematic
;
?
;
_space_group_IT_number 15
_symmetry_cell_setting monoclinic
_symmetry_space_group_name_Hall '-C 2yc'
_symmetry_space_group_name_H-M 'C 1 2/c 1'
_atom_sites_solution_hydrogens geom
_atom_sites_solution_primary direct
_atom_sites_solution_secondary difmap
_audit_creation_method SHELXL-97
_cell_angle_alpha 90.00
_cell_angle_beta 116.778(7)
_cell_angle_gamma 90.00
_cell_formula_units_Z 8
_cell_length_a 13.9633(16)
_cell_length_b 15.6595(10)
_cell_length_c 14.9399(13)
_cell_measurement_temperature 115(2)
_cell_volume 2916.4(5)
_computing_structure_refinement 'SHELXL-97 (Sheldrick, 1997)'
_computing_structure_solution 'SHELXS-97 (Sheldrick, 1990)'
_diffrn_ambient_temperature 115(2)
_diffrn_measured_fraction_theta_full 0.996
_diffrn_measured_fraction_theta_max 0.996
_diffrn_radiation_monochromator graphite
_diffrn_radiation_source 'fine-focus sealed tube'
_diffrn_radiation_type MoK\a
_diffrn_radiation_wavelength 0.71073
_diffrn_reflns_av_R_equivalents 0.0000
_diffrn_reflns_av_sigmaI/netI 0.0247
_diffrn_reflns_limit_h_max 17
_diffrn_reflns_limit_h_min -17
_diffrn_reflns_limit_k_max 19
_diffrn_reflns_limit_k_min -19
_diffrn_reflns_limit_l_max 18
_diffrn_reflns_limit_l_min -17
_diffrn_reflns_number 17335
_diffrn_reflns_theta_full 25.68
_diffrn_reflns_theta_max 25.68
_diffrn_reflns_theta_min 2.99
_exptl_absorpt_coefficient_mu 8.524
_exptl_absorpt_correction_T_max 1.00000
_exptl_absorpt_correction_T_min 0.86016
_exptl_absorpt_correction_type multi-scan
_exptl_absorpt_process_details
;
CrysAlis RED, Oxford Diffraction Ltd.,
Version 1.171.33.42 (release 29-05-2009 CrysAlis171 .NET)
(compiled May 29 2009,17:40:42)
Empirical absorption correction using spherical harmonics,
implemented in SCALE3 ABSPACK scaling algorithm.
;
_exptl_crystal_density_diffrn 2.942
_exptl_crystal_density_method 'not measured'
_exptl_crystal_F_000 2288
_exptl_crystal_size_max 0.25
_exptl_crystal_size_mid 0.21
_exptl_crystal_size_min 0.01
_refine_diff_density_max 1.294
_refine_diff_density_min -2.262
_refine_diff_density_rms 0.249
_refine_ls_extinction_coef 0.000087(17)
_refine_ls_extinction_expression Fc^*^=kFc[1+0.001xFc^2^\l^3^/sin(2\q)]^-1/4^
_refine_ls_extinction_method SHELXL
_refine_ls_goodness_of_fit_ref 1.201
_refine_ls_hydrogen_treatment mixed
_refine_ls_matrix_type full
_refine_ls_number_parameters 115
_refine_ls_number_reflns 17352
_refine_ls_number_restraints 0
_refine_ls_restrained_S_all 1.201
_refine_ls_R_factor_all 0.0581
_refine_ls_R_factor_gt 0.0463
_refine_ls_shift/su_max 0.002
_refine_ls_shift/su_mean 0.000
_refine_ls_structure_factor_coef Fsqd
_refine_ls_weighting_details 'calc w=1/[\s^2^(Fo^2^)+(0.0700P)^2^+4.0000P] where P=(Fo^2^+2Fc^2^)/3'
_refine_ls_weighting_scheme calc
_refine_ls_wR_factor_gt 0.1224
_refine_ls_wR_factor_ref 0.1289
_reflns_number_gt 14614
_reflns_number_total 17352
_reflns_threshold_expression >2sigma(I)
_cod_depositor_comments
;

2018-11-18
Z value and formula fixed to values more according to usual
chemical conventions.                 miguel
;
_cod_original_formula_sum 'C48 H80 I32 N32'
_cod_original_formula_weight 5166.24
_cod_original_formula_units_Z 1
_cod_data_source_file c3ce40559a.txt
_cod_data_source_block 1
_cod_original_sg_symbol_H-M C2/c
_cod_database_code 7209980

loop_
_symmetry_equiv_pos_as_xyz
'x, y, z'
'-x, y, -z+1/2'
'x+1/2, y+1/2, z'
'-x+1/2, y+1/2, -z+1/2'
'-x, -y, -z'
'x, -y, z-1/2'
'-x+1/2, -y+1/2, -z'
'x+1/2, -y+1/2, z-1/2'

loop_
_atom_site_label
_atom_site_type_symbol
_atom_site_fract_x
_atom_site_fract_y
_atom_site_fract_z
_atom_site_U_iso_or_equiv
_atom_site_adp_type
_atom_site_occupancy
_atom_site_symmetry_multiplicity
_atom_site_calc_flag
_atom_site_refinement_flags
I1 I -0.76124(2) -0.114143(19) 0.42669(2) 0.01593(9) Uani 1 1 d .
I2 I -0.08474(2) -0.11928(2) 0.41642(2) 0.01831(9) Uani 1 1 d .
I3 I -0.51388(2) -0.12055(2) 0.41869(2) 0.02342(9) Uani 1 1 d .
I4 I -0.31465(2) -0.12541(2) 0.41567(2) 0.02227(9) Uani 1 1 d .
N6 N -0.5544(3) -0.1115(3) 0.6744(3) 0.0268(10) Uani 1 1 d .
H6 H -0.5973 -0.0923 0.6160 0.032 Uiso 1 1 calc R
C7 C -0.5000 -0.0632(4) 0.7500 0.0204(14) Uani 1 2 d S
H7 H -0.5000 -0.0039 0.7500 0.025 Uiso 1 2 calc SR
C8 C -0.53685(14) -0.19660(13) 0.69642(16) 0.0313(12) Uani 1 1 d .
H8 H -0.5649 -0.2431 0.6537 0.038 Uiso 1 1 calc R
N1 N -0.80715(14) 0.09060(13) 0.17382(16) 0.0365(11) Uani 1 1 d R
H1 H -0.8420 0.0492 0.1350 0.044 Uiso 1 1 calc R
C2 C -0.81485(14) 0.17160(13) 0.14502(16) 0.0270(11) Uani 1 1 d R
H2 H -0.8527 0.1935 0.0806 0.032 Uiso 1 1 calc R
N3 N -0.75662(14) 0.21417(13) 0.22866(16) 0.0237(9) Uani 1 1 d R
H3 H -0.7523 0.2689 0.2334 0.028 Uiso 1 1 calc R
C4 C -0.73785(14) 0.08150(13) 0.27142(16) 0.0350(13) Uani 1 1 d R
H4 H -0.7153 0.0322 0.3100 0.042 Uiso 1 1 calc R
C5 C -0.70975(14) 0.16460(13) 0.29832(16) 0.0300(12) Uani 1 1 d R
H5 H -0.6606 0.1816 0.3623 0.036 Uiso 1 1 calc R
N9 N -0.4497(3) -0.5652(3) 0.8279(3) 0.0268(9) Uani 1 1 d .
H9 H -0.4108 -0.5474 0.8880 0.032 Uiso 1 1 calc R
C10 C -0.4686(3) -0.6500(4) 0.7985(4) 0.0321(12) Uani 1 1 d .
H10 H -0.4421 -0.6976 0.8396 0.038 Uiso 1 1 calc R
C11 C -0.5000 -0.5167(4) 0.7500 0.0188(13) Uani 1 2 d S
H11 H -0.5000 -0.4574 0.7500 0.023 Uiso 1 2 calc SR

loop_
_atom_site_aniso_label
_atom_site_aniso_U_11
_atom_site_aniso_U_22
_atom_site_aniso_U_33
_atom_site_aniso_U_23
_atom_site_aniso_U_13
_atom_site_aniso_U_12
I1 0.01777(14) 0.01300(18) 0.01417(15) -0.00019(12) 0.00468(11) 0.00104(11)
I2 0.02124(15) 0.0154(2) 0.01688(16) 0.00120(12) 0.00736(12) 0.00026(11)
I3 0.03043(16) 0.0159(2) 0.01813(17) 0.00142(12) 0.00576(13) -0.00040(13)
I4 0.03298(16) 0.01266(19) 0.01561(16) -0.00080(11) 0.00602(13) -0.00071(12)
N6 0.0132(16) 0.038(3) 0.026(2) -0.0053(19) 0.0062(16) 0.0014(17)
C7 0.027(3) 0.017(4) 0.017(3) 0.000 0.008(3) 0.000
C8 0.027(2) 0.026(3) 0.051(3) -0.018(2) 0.027(2) -0.012(2)
N1 0.024(2) 0.041(3) 0.051(3) -0.024(2) 0.022(2) -0.0160(19)
C2 0.023(2) 0.038(3) 0.023(3) 0.003(2) 0.014(2) 0.003(2)
N3 0.0211(19) 0.015(2) 0.031(2) 0.0031(18) 0.0089(18) 0.0020(16)
C4 0.035(3) 0.024(3) 0.054(4) 0.023(3) 0.028(3) 0.011(2)
C5 0.018(2) 0.037(4) 0.028(3) 0.005(2) 0.005(2) 0.005(2)
N9 0.027(2) 0.032(3) 0.0153(19) -0.0048(18) 0.0038(17) 0.0019(18)
C10 0.027(3) 0.020(3) 0.053(3) 0.012(2) 0.022(2) 0.012(2)
C11 0.021(3) 0.015(4) 0.021(3) 0.000 0.011(3) 0.000

loop_
_atom_type_symbol
_atom_type_description
_atom_type_scat_dispersion_real
_atom_type_scat_dispersion_imag
_atom_type_scat_source
C C 0.0033 0.0016 'International Tables Vol C Tables 4.2.6.8 and 6.1.1.4'
H H 0.0000 0.0000 'International Tables Vol C Tables 4.2.6.8 and 6.1.1.4'
N N 0.0061 0.0033 'International Tables Vol C Tables 4.2.6.8 and 6.1.1.4'
I I -0.4742 1.8119 'International Tables Vol C Tables 4.2.6.8 and 6.1.1.4'

loop_
_geom_angle_atom_site_label_1
_geom_angle_atom_site_label_2
_geom_angle_atom_site_label_3
_geom_angle
_geom_angle_site_symmetry_1
_geom_angle_site_symmetry_3
C7 N6 C8 113.0(4) . .
C7 N6 H6 123.5 . .
C8 N6 H6 123.5 . .
N6 C7 N6 107.9(6) . 2_456
N6 C7 H7 126.0 . .
N6 C7 H7 126.0 2_456 .
N6 C8 C8 103.00(19) . 2_456
N6 C8 H8 128.5 . .
C8 C8 H8 128.5 2_456 .
C2 N1 C4 111.5 . .
C2 N1 H1 124.3 . .
C4 N1 H1 124.3 . .
N3 C2 N1 104.5 . .
N3 C2 H2 127.8 . .
N1 C2 H2 127.8 . .
C5 N3 C2 110.4 . .
C5 N3 H3 124.8 . .
C2 N3 H3 124.8 . .
N1 C4 C5 100.9 . .
N1 C4 H4 129.6 . .
C5 C4 H4 129.6 . .
N3 C5 C4 112.4 . .
N3 C5 H5 123.8 . .
C4 C5 H5 123.8 . .
C11 N9 C10 109.1(4) . .
C11 N9 H9 125.5 . .
C10 N9 H9 125.5 . .
C10 C10 N9 106.7(3) 2_456 .
C10 C10 H10 126.7 2_456 .
N9 C10 H10 126.7 . .
N9 C11 N9 108.6(6) . 2_456
N9 C11 H11 125.7 . .
N9 C11 H11 125.7 2_456 .

loop_
_geom_bond_atom_site_label_1
_geom_bond_atom_site_label_2
_geom_bond_distance
_geom_bond_site_symmetry_2
I3 I4 2.8036(5) .
N6 C7 1.285(5) .
N6 C8 1.368(5) .
N6 H6 0.8600 .
C7 N6 1.285(5) 2_456
C7 H7 0.9300 .
C8 C8 1.462(4) 2_456
C8 H8 0.9300 .
N1 C2 1.3281 .
N1 C4 1.3459 .
N1 H1 0.8600 .
C2 N3 1.3234 .
C2 H2 0.9300 .
N3 C5 1.2249 .
N3 H3 0.8600 .
C4 C5 1.3663 .
C4 H4 0.9300 .
C5 H5 0.9300 .
N9 C11 1.298(5) .
N9 C10 1.386(7) .
N9 H9 0.8600 .
C10 C10 1.314(10) 2_456
C10 H10 0.9300 .
C11 N9 1.298(5) 2_456
C11 H11 0.9300 .

loop_
_geom_hbond_atom_site_label_D
_geom_hbond_atom_site_label_H
_geom_hbond_atom_site_label_A
_geom_hbond_distance_DH
_geom_hbond_distance_HA
_geom_hbond_distance_DA
_geom_hbond_angle_DHA
_geom_hbond_site_symmetry_A
N6 H6 I1 0.86 2.74 3.522(4) 151.5 .
N1 H1 I2 0.86 2.81 3.614(2) 156.7 2_455
